data_1511867
loop_
_publ_author_name
'Feng, Xing'
'Hu, Jian-Yong'
'Iwanaga, Fumitaka'
'Seto, Nobuyuki'
'Redshaw, Carl'
'Elsegood, Mark R. J.'
'Yamato, Takehiko'

_publ_section_title
;
 Blue-emitting butterfly-shaped 1,3,5,9-tetraarylpyrenes: synthesis,
 crystal structures, and photophysical properties.
;
_journal_issue 6
_journal_name_full 'Organic letters'
_journal_page_first 1318
_journal_page_last 1321
_journal_paper_doi 10.1021/ol4002653
_journal_volume 15
_journal_year 2013
_chemical_formula_moiety 'C48 H42 O4'
_chemical_formula_sum 'C48 H42 O4'
_chemical_formula_weight 682.82
_space_group_IT_number 2
_symmetry_cell_setting triclinic
_symmetry_space_group_name_Hall '-P 1'
_symmetry_space_group_name_H-M 'P -1'
_atom_sites_solution_hydrogens geom
_atom_sites_solution_primary direct
_atom_sites_solution_secondary 'all non-H atoms found by direct methods'
_audit_creation_method SHELXL-97
_cell_angle_alpha 86.048(2)
_cell_angle_beta 67.354(2)
_cell_angle_gamma 60.942(2)
_cell_formula_units_Z 2
_cell_length_a 12.642(2)
_cell_length_b 12.960(2)
_cell_length_c 13.854(2)
_cell_measurement_reflns_used 7276
_cell_measurement_temperature 150(2)
_cell_measurement_theta_max 29.63
_cell_measurement_theta_min 2.24
_cell_volume 1811.4(5)
_computing_cell_refinement 'Bruker SAINT'
_computing_data_collection 'Bruker APEX 2'
_computing_data_reduction 'Bruker SAINT'
_computing_molecular_graphics 'Bruker SHELXTL'
_computing_publication_material 'Bruker SHELXTL and local programs'
_computing_structure_refinement 'SHELXL-97 (Sheldrick, 2008)'
_computing_structure_solution 'SHELXS-97 (Sheldrick, 2008)'
_diffrn_ambient_temperature 150(2)
_diffrn_measured_fraction_theta_full 0.994
_diffrn_measured_fraction_theta_max 0.983
_diffrn_measurement_device_type 'Bruker APEX 2 CCD diffractometer'
_diffrn_measurement_method '\w rotation with narrow frames'
_diffrn_radiation_monochromator graphite
_diffrn_radiation_source 'fine-focus sealed tube'
_diffrn_radiation_type MoK\a
_diffrn_radiation_wavelength 0.71073
_diffrn_reflns_av_R_equivalents 0.0255
_diffrn_reflns_av_sigmaI/netI 0.0327
_diffrn_reflns_limit_h_max 17
_diffrn_reflns_limit_h_min -17
_diffrn_reflns_limit_k_max 18
_diffrn_reflns_limit_k_min -18
_diffrn_reflns_limit_l_max 19
_diffrn_reflns_limit_l_min -19
_diffrn_reflns_number 26829
_diffrn_reflns_theta_full 29.00
_diffrn_reflns_theta_max 29.70
_diffrn_reflns_theta_min 1.61
_diffrn_standards_decay_% 0
_diffrn_standards_number 0
_exptl_absorpt_coefficient_mu 0.078
_exptl_absorpt_correction_T_max 0.994
_exptl_absorpt_correction_T_min 0.924
_exptl_absorpt_correction_type multi-scan
_exptl_absorpt_process_details 'SADABS v2008/1, Sheldrick, G.M., (2008)'
_exptl_crystal_colour 'pale yellow'
_exptl_crystal_density_diffrn 1.252
_exptl_crystal_density_method 'not measured'
_exptl_crystal_description rod
_exptl_crystal_F_000 724
_exptl_crystal_size_max 1.03
_exptl_crystal_size_mid 0.14
_exptl_crystal_size_min 0.08
_refine_diff_density_max 0.448
_refine_diff_density_min -0.211
_refine_diff_density_rms 0.046
_refine_ls_extinction_method none
_refine_ls_goodness_of_fit_ref 1.047
_refine_ls_hydrogen_treatment constr
_refine_ls_matrix_type full
_refine_ls_number_parameters 476
_refine_ls_number_reflns 10122
_refine_ls_number_restraints 0
_refine_ls_restrained_S_all 1.047
_refine_ls_R_factor_all 0.0695
_refine_ls_R_factor_gt 0.0475
_refine_ls_shift/su_max 0.001
_refine_ls_shift/su_mean 0.000
_refine_ls_structure_factor_coef Fsqd
_refine_ls_weighting_details 'calc w=1/[\s^2^(Fo^2^)+(0.0743P)^2^+0.2430P] where P=(Fo^2^+2Fc^2^)/3'
_refine_ls_weighting_scheme calc
_refine_ls_wR_factor_gt 0.1277
_refine_ls_wR_factor_ref 0.1413
_reflns_number_gt 7260
_reflns_number_total 10122
_reflns_threshold_expression I>2\s(I)
_cod_data_source_file ol4002653_si_001.cif
_cod_data_source_block 4b
_cod_depositor_comments
;
The following automatic conversions were performed:

data name '_iucr_refine_instruction_details' was replaced with
'_iucr_refine_instructions_details' as specified in the replacement
file 'data/replacement-values/replacement_tags.lst'.

Automatic conversion script
Id: cif_correct_tags 9268 2022-04-12 08:56:07Z antanas 
;
_cod_original_sg_symbol_H-M P-1
_cod_database_code 1511867

loop_
_symmetry_equiv_pos_as_xyz
'x, y, z'
'-x, -y, -z'

loop_
_atom_site_label
_atom_site_type_symbol
_atom_site_fract_x
_atom_site_fract_y
_atom_site_fract_z
_atom_site_U_iso_or_equiv
_atom_site_adp_type
_atom_site_occupancy
_atom_site_symmetry_multiplicity
_atom_site_calc_flag
_atom_site_refinement_flags
C1 C 0.76172(11) 0.25168(10) 0.24091(9) 0.0196(2) Uani 1 1 d .
C2 C 0.76139(11) 0.24726(10) 0.34477(9) 0.0200(2) Uani 1 1 d .
C3 C 0.88197(11) 0.20640(11) 0.35711(9) 0.0212(2) Uani 1 1 d .
C4 C 0.87910(12) 0.20644(11) 0.46061(9) 0.0218(2) Uani 1 1 d .
C5 C 0.75945(12) 0.23858(11) 0.54672(9) 0.0225(2) Uani 1 1 d .
H5 H 0.7585 0.2358 0.6157 0.027 Uiso 1 1 calc R
C6 C 0.64126(12) 0.27460(11) 0.53660(9) 0.0213(2) Uani 1 1 d .
C7 C 0.64023(12) 0.28398(11) 0.43443(9) 0.0207(2) Uani 1 1 d .
C8 C 0.52129(12) 0.32845(11) 0.41769(9) 0.0224(2) Uani 1 1 d .
H8 H 0.4401 0.3550 0.4777 0.027 Uiso 1 1 calc R
C9 C 0.51906(11) 0.33449(10) 0.32001(9) 0.0206(2) Uani 1 1 d .
C10 C 0.64133(11) 0.29760(10) 0.22716(9) 0.0199(2) Uani 1 1 d .
C11 C 0.64375(12) 0.31059(11) 0.12506(9) 0.0216(2) Uani 1 1 d .
H11 H 0.5627 0.3447 0.1168 0.026 Uiso 1 1 calc R
C12 C 0.76061(12) 0.27527(10) 0.03528(9) 0.0211(2) Uani 1 1 d .
C13 C 0.87812(12) 0.22629(11) 0.04914(9) 0.0213(2) Uani 1 1 d .
H13 H 0.9587 0.2004 -0.0114 0.026 Uiso 1 1 calc R
C14 C 0.88179(11) 0.21373(10) 0.14970(9) 0.0202(2) Uani 1 1 d .
C15 C 1.00427(11) 0.16537(11) 0.16359(9) 0.0219(2) Uani 1 1 d .
C16 C 1.00169(12) 0.16295(11) 0.26324(9) 0.0237(2) Uani 1 1 d .
H16 H 1.0831 0.1309 0.2707 0.028 Uiso 1 1 calc R
C17 C 0.99878(12) 0.17057(11) 0.48122(9) 0.0226(2) Uani 1 1 d .
C18 C 1.08588(13) 0.21421(12) 0.43192(10) 0.0284(3) Uani 1 1 d .
H18 H 1.0703 0.2667 0.3814 0.034 Uiso 1 1 calc R
C19 C 1.19379(14) 0.18256(13) 0.45516(10) 0.0321(3) Uani 1 1 d .
H19 H 1.2513 0.2132 0.4205 0.039 Uiso 1 1 calc R
C20 C 1.21854(13) 0.10568(13) 0.52939(10) 0.0281(3) Uani 1 1 d .
C21 C 1.13389(13) 0.06141(12) 0.57990(10) 0.0259(3) Uani 1 1 d .
H21 H 1.1499 0.0091 0.6305 0.031 Uiso 1 1 calc R
C22 C 1.02529(12) 0.09435(11) 0.55580(9) 0.0240(2) Uani 1 1 d .
H22 H 0.9675 0.0642 0.5911 0.029 Uiso 1 1 calc R
O1 O 1.32730(10) 0.08065(10) 0.54761(8) 0.0382(2) Uani 1 1 d .
C23 C 1.35024(15) 0.00901(14) 0.62808(12) 0.0359(3) Uani 1 1 d .
H23A H 1.2738 0.0484 0.6956 0.054 Uiso 1 1 calc R
H23B H 1.4294 -0.0014 0.6344 0.054 Uiso 1 1 calc R
H23C H 1.3633 -0.0692 0.6095 0.054 Uiso 1 1 calc R
C24 C 0.51910(11) 0.30451(11) 0.63277(9) 0.0221(2) Uani 1 1 d .
C25 C 0.44532(12) 0.24887(11) 0.64282(9) 0.0247(2) Uani 1 1 d .
H25 H 0.4748 0.1893 0.5876 0.030 Uiso 1 1 calc R
C26 C 0.32966(12) 0.27840(12) 0.73172(10) 0.0264(3) Uani 1 1 d .
H26 H 0.2812 0.2391 0.7371 0.032 Uiso 1 1 calc R
C27 C 0.28546(12) 0.36596(12) 0.81275(10) 0.0269(3) Uani 1 1 d .
C28 C 0.35906(14) 0.42051(13) 0.80521(10) 0.0316(3) Uani 1 1 d .
H28 H 0.3301 0.4791 0.8610 0.038 Uiso 1 1 calc R
C29 C 0.47452(13) 0.38973(12) 0.71657(10) 0.0274(3) Uani 1 1 d .
H29 H 0.5243 0.4272 0.7127 0.033 Uiso 1 1 calc R
O2 O 0.17191(10) 0.40391(9) 0.90216(8) 0.0382(2) Uani 1 1 d .
C30 C 0.08332(14) 0.36379(14) 0.90568(12) 0.0388(3) Uani 1 1 d .
H30A H 0.0545 0.3901 0.8477 0.058 Uiso 1 1 calc R
H30B H 0.0062 0.3973 0.9734 0.058 Uiso 1 1 calc R
H30C H 0.1286 0.2765 0.8983 0.058 Uiso 1 1 calc R
C31 C 0.39180(11) 0.37658(11) 0.31003(9) 0.0215(2) Uani 1 1 d .
C32 C 0.27875(12) 0.48163(11) 0.36906(10) 0.0260(3) Uani 1 1 d .
H32 H 0.2842 0.5301 0.4133 0.031 Uiso 1 1 calc R
C33 C 0.15735(13) 0.51758(13) 0.36483(10) 0.0312(3) Uani 1 1 d .
H33 H 0.0813 0.5901 0.4054 0.037 Uiso 1 1 calc R
C34 C 0.14851(13) 0.44683(13) 0.30114(11) 0.0315(3) Uani 1 1 d .
C35 C 0.26071(14) 0.34226(13) 0.24117(11) 0.0328(3) Uani 1 1 d .
H35 H 0.2551 0.2942 0.1967 0.039 Uiso 1 1 calc R
C36 C 0.38020(13) 0.30746(12) 0.24552(10) 0.0272(3) Uani 1 1 d .
H36 H 0.4561 0.2353 0.2041 0.033 Uiso 1 1 calc R
O3 O 0.03468(10) 0.47097(11) 0.29258(9) 0.0471(3) Uani 1 1 d .
C37 C -0.08508(16) 0.5672(2) 0.36462(14) 0.0630(6) Uani 1 1 d .
H37A H -0.0903 0.5576 0.4368 0.094 Uiso 1 1 calc R
H37B H -0.1603 0.5676 0.3592 0.094 Uiso 1 1 calc R
H37C H -0.0873 0.6427 0.3476 0.094 Uiso 1 1 calc R
C38 C 1.13303(12) 0.12279(11) 0.07104(9) 0.0228(2) Uani 1 1 d .
C39 C 1.18115(12) 0.03348(11) -0.01033(10) 0.0253(3) Uani 1 1 d .
H39 H 1.1302 -0.0022 -0.0080 0.030 Uiso 1 1 calc R
C40 C 1.30216(12) -0.00382(12) -0.09439(10) 0.0279(3) Uani 1 1 d .
H40 H 1.3329 -0.0643 -0.1493 0.033 Uiso 1 1 calc R
C41 C 1.37935(12) 0.04668(12) -0.09918(10) 0.0271(3) Uani 1 1 d .
C42 C 1.33274(13) 0.13634(14) -0.01963(11) 0.0336(3) Uani 1 1 d .
H42 H 1.3840 0.1718 -0.0219 0.040 Uiso 1 1 calc R
C43 C 1.21018(13) 0.17384(14) 0.06348(10) 0.0326(3) Uani 1 1 d .
H43 H 1.1780 0.2364 0.1169 0.039 Uiso 1 1 calc R
O4 O 1.49692(9) 0.00301(9) -0.18561(8) 0.0361(2) Uani 1 1 d .
C44 C 1.58030(14) 0.05063(15) -0.19282(12) 0.0405(4) Uani 1 1 d .
H44A H 1.5331 0.1369 -0.1934 0.061 Uiso 1 1 calc R
H44B H 1.6606 0.0126 -0.2581 0.061 Uiso 1 1 calc R
H44C H 1.6043 0.0350 -0.1319 0.061 Uiso 1 1 calc R
C45 C 0.75589(12) 0.29645(12) -0.07391(9) 0.0259(3) Uani 1 1 d .
C46 C 0.70076(15) 0.43043(13) -0.08010(11) 0.0368(3) Uani 1 1 d .
H46A H 0.7611 0.4544 -0.0748 0.055 Uiso 1 1 calc R
H46B H 0.6138 0.4756 -0.0218 0.055 Uiso 1 1 calc R
H46C H 0.6922 0.4468 -0.1476 0.055 Uiso 1 1 calc R
C47 C 0.89243(14) 0.22770(15) -0.16415(10) 0.0406(4) Uani 1 1 d .
H47A H 0.9504 0.2548 -0.1589 0.061 Uiso 1 1 calc R
H47B H 0.8843 0.2420 -0.2320 0.061 Uiso 1 1 calc R
H47C H 0.9302 0.1422 -0.1594 0.061 Uiso 1 1 calc R
C48 C 0.66579(15) 0.25725(14) -0.08972(11) 0.0361(3) Uani 1 1 d .
H48A H 0.6640 0.2716 -0.1596 0.054 Uiso 1 1 calc R
H48B H 0.5760 0.3032 -0.0350 0.054 Uiso 1 1 calc R
H48C H 0.7000 0.1721 -0.0846 0.054 Uiso 1 1 calc R

loop_
_atom_site_aniso_label
_atom_site_aniso_U_11
_atom_site_aniso_U_22
_atom_site_aniso_U_33
_atom_site_aniso_U_23
_atom_site_aniso_U_13
_atom_site_aniso_U_12
C1 0.0209(5) 0.0232(6) 0.0158(5) 0.0050(4) -0.0070(4) -0.0123(5)
C2 0.0208(5) 0.0231(6) 0.0165(5) 0.0048(4) -0.0067(4) -0.0121(5)
C3 0.0210(6) 0.0275(6) 0.0162(5) 0.0055(4) -0.0067(4) -0.0138(5)
C4 0.0236(6) 0.0268(6) 0.0180(5) 0.0057(4) -0.0090(5) -0.0146(5)
C5 0.0249(6) 0.0287(6) 0.0150(5) 0.0043(4) -0.0069(5) -0.0152(5)
C6 0.0232(6) 0.0251(6) 0.0159(5) 0.0038(4) -0.0057(4) -0.0140(5)
C7 0.0223(6) 0.0252(6) 0.0161(5) 0.0048(4) -0.0067(4) -0.0138(5)
C8 0.0201(5) 0.0270(6) 0.0187(5) 0.0041(4) -0.0051(4) -0.0128(5)
C9 0.0191(5) 0.0229(6) 0.0192(5) 0.0037(4) -0.0065(4) -0.0111(5)
C10 0.0196(5) 0.0220(6) 0.0184(5) 0.0040(4) -0.0067(4) -0.0116(5)
C11 0.0209(6) 0.0251(6) 0.0199(5) 0.0055(4) -0.0098(5) -0.0115(5)
C12 0.0244(6) 0.0230(6) 0.0174(5) 0.0051(4) -0.0091(5) -0.0125(5)
C13 0.0218(6) 0.0265(6) 0.0155(5) 0.0039(4) -0.0063(4) -0.0130(5)
C14 0.0205(5) 0.0248(6) 0.0166(5) 0.0044(4) -0.0065(4) -0.0132(5)
C15 0.0199(5) 0.0288(6) 0.0171(5) 0.0039(4) -0.0058(4) -0.0135(5)
C16 0.0207(6) 0.0339(7) 0.0187(5) 0.0057(5) -0.0081(5) -0.0152(5)
C17 0.0230(6) 0.0297(6) 0.0160(5) 0.0029(4) -0.0072(4) -0.0143(5)
C18 0.0302(7) 0.0395(7) 0.0219(6) 0.0110(5) -0.0122(5) -0.0215(6)
C19 0.0315(7) 0.0483(8) 0.0275(6) 0.0139(6) -0.0132(6) -0.0277(7)
C20 0.0252(6) 0.0394(7) 0.0246(6) 0.0052(5) -0.0123(5) -0.0180(6)
C21 0.0291(6) 0.0306(7) 0.0212(6) 0.0065(5) -0.0121(5) -0.0161(5)
C22 0.0274(6) 0.0295(6) 0.0194(5) 0.0051(5) -0.0093(5) -0.0175(5)
O1 0.0347(5) 0.0576(7) 0.0389(6) 0.0202(5) -0.0238(5) -0.0298(5)
C23 0.0387(8) 0.0402(8) 0.0395(8) 0.0124(6) -0.0255(7) -0.0208(7)
C24 0.0212(6) 0.0282(6) 0.0163(5) 0.0060(4) -0.0063(4) -0.0131(5)
C25 0.0245(6) 0.0284(6) 0.0200(6) 0.0019(5) -0.0066(5) -0.0138(5)
C26 0.0234(6) 0.0310(7) 0.0260(6) 0.0053(5) -0.0071(5) -0.0166(5)
C27 0.0222(6) 0.0286(6) 0.0224(6) 0.0031(5) -0.0021(5) -0.0124(5)
C28 0.0345(7) 0.0342(7) 0.0225(6) -0.0022(5) -0.0027(5) -0.0204(6)
C29 0.0288(6) 0.0318(7) 0.0230(6) 0.0030(5) -0.0059(5) -0.0194(6)
O2 0.0296(5) 0.0424(6) 0.0299(5) -0.0047(4) 0.0059(4) -0.0212(5)
C30 0.0268(7) 0.0463(9) 0.0360(8) 0.0055(6) -0.0018(6) -0.0211(7)
C31 0.0208(5) 0.0260(6) 0.0189(5) 0.0066(4) -0.0075(4) -0.0134(5)
C32 0.0244(6) 0.0293(7) 0.0220(6) 0.0044(5) -0.0073(5) -0.0133(5)
C33 0.0217(6) 0.0340(7) 0.0268(6) 0.0085(5) -0.0058(5) -0.0095(5)
C34 0.0251(6) 0.0467(8) 0.0305(7) 0.0193(6) -0.0152(5) -0.0222(6)
C35 0.0348(7) 0.0437(8) 0.0328(7) 0.0098(6) -0.0179(6) -0.0261(7)
C36 0.0263(6) 0.0288(7) 0.0272(6) 0.0039(5) -0.0095(5) -0.0152(5)
O3 0.0283(5) 0.0729(8) 0.0494(7) 0.0248(6) -0.0232(5) -0.0282(6)
C37 0.0244(8) 0.1046(16) 0.0450(10) 0.0261(10) -0.0155(7) -0.0223(9)
C38 0.0199(5) 0.0326(6) 0.0158(5) 0.0062(5) -0.0075(4) -0.0132(5)
C39 0.0234(6) 0.0251(6) 0.0262(6) 0.0059(5) -0.0090(5) -0.0123(5)
C40 0.0248(6) 0.0251(6) 0.0245(6) 0.0021(5) -0.0061(5) -0.0086(5)
C41 0.0191(6) 0.0332(7) 0.0211(6) 0.0073(5) -0.0048(5) -0.0103(5)
C42 0.0278(7) 0.0522(9) 0.0261(6) 0.0022(6) -0.0073(5) -0.0260(7)
C43 0.0292(7) 0.0514(9) 0.0207(6) -0.0024(6) -0.0060(5) -0.0246(6)
O4 0.0225(5) 0.0422(6) 0.0299(5) 0.0024(4) 0.0003(4) -0.0141(4)
C44 0.0236(7) 0.0580(10) 0.0354(8) 0.0132(7) -0.0073(6) -0.0215(7)
C45 0.0252(6) 0.0348(7) 0.0176(5) 0.0066(5) -0.0095(5) -0.0145(5)
C46 0.0451(8) 0.0390(8) 0.0278(7) 0.0156(6) -0.0170(6) -0.0216(7)
C47 0.0327(7) 0.0602(10) 0.0177(6) 0.0023(6) -0.0089(6) -0.0156(7)
C48 0.0436(8) 0.0493(9) 0.0272(7) 0.0097(6) -0.0211(6) -0.0269(7)

loop_
_atom_type_symbol
_atom_type_description
_atom_type_scat_dispersion_real
_atom_type_scat_dispersion_imag
_atom_type_scat_source
C C 0.0033 0.0016 'International Tables Vol C Tables 4.2.6.8 and 6.1.1.4'
H H 0.0000 0.0000 'International Tables Vol C Tables 4.2.6.8 and 6.1.1.4'
O O 0.0106 0.0060 'International Tables Vol C Tables 4.2.6.8 and 6.1.1.4'

loop_
_geom_angle_atom_site_label_1
_geom_angle_atom_site_label_2
_geom_angle_atom_site_label_3
_geom_angle
C14 C1 C10 118.73(10)
C14 C1 C2 120.57(10)
C10 C1 C2 120.67(10)
C7 C2 C3 120.80(10)
C7 C2 C1 119.34(10)
C3 C2 C1 119.87(10)
C4 C3 C2 119.11(10)
C4 C3 C16 123.08(10)
C2 C3 C16 117.77(10)
C5 C4 C3 118.52(10)
C5 C4 C17 118.58(10)
C3 C4 C17 122.88(10)
C6 C5 C4 123.37(10)
C5 C6 C7 118.79(10)
C5 C6 C24 119.63(10)
C7 C6 C24 121.56(10)
C6 C7 C2 119.14(10)
C6 C7 C8 122.38(10)
C2 C7 C8 118.48(10)
C9 C8 C7 123.18(11)
C8 C9 C10 119.45(10)
C8 C9 C31 119.44(10)
C10 C9 C31 121.10(10)
C11 C10 C1 119.12(10)
C11 C10 C9 122.01(10)
C1 C10 C9 118.80(10)
C12 C11 C10 122.52(11)
C13 C12 C11 117.87(10)
C13 C12 C45 122.13(10)
C11 C12 C45 119.94(10)
C12 C13 C14 122.28(10)
C13 C14 C1 119.37(10)
C13 C14 C15 121.90(10)
C1 C14 C15 118.72(10)
C16 C15 C14 119.73(10)
C16 C15 C38 119.13(10)
C14 C15 C38 121.09(10)
C15 C16 C3 123.13(11)
C22 C17 C18 117.08(11)
C22 C17 C4 120.11(10)
C18 C17 C4 122.75(10)
C19 C18 C17 121.55(11)
C18 C19 C20 120.24(12)
O1 C20 C21 124.62(11)
O1 C20 C19 115.76(11)
C21 C20 C19 119.62(11)
C20 C21 C22 119.49(11)
C21 C22 C17 122.02(11)
C20 O1 C23 117.15(10)
C25 C24 C29 117.68(11)
C25 C24 C6 121.58(11)
C29 C24 C6 120.75(11)
C26 C25 C24 121.67(12)
C25 C26 C27 119.49(11)
O2 C27 C28 115.92(12)
O2 C27 C26 124.41(11)
C28 C27 C26 119.67(11)
C29 C28 C27 120.25(12)
C28 C29 C24 121.20(12)
C27 O2 C30 117.54(11)
C32 C31 C36 117.73(11)
C32 C31 C9 121.31(11)
C36 C31 C9 120.84(11)
C31 C32 C33 121.46(12)
C34 C33 C32 119.56(12)
O3 C34 C33 124.92(13)
O3 C34 C35 115.47(13)
C33 C34 C35 119.61(12)
C36 C35 C34 120.53(13)
C35 C36 C31 121.10(12)
C34 O3 C37 116.82(14)
C43 C38 C39 117.52(11)
C43 C38 C15 119.38(11)
C39 C38 C15 123.10(11)
C40 C39 C38 120.94(12)
C39 C40 C41 120.59(12)
O4 C41 C42 125.05(12)
O4 C41 C40 115.58(12)
C42 C41 C40 119.36(11)
C41 C42 C43 119.29(12)
C42 C43 C38 122.27(13)
C41 O4 C44 117.50(11)
C47 C45 C46 108.69(12)
C47 C45 C12 112.32(10)
C46 C45 C12 108.01(10)
C47 C45 C48 107.63(12)
C46 C45 C48 109.38(11)
C12 C45 C48 110.77(10)

loop_
_geom_bond_atom_site_label_1
_geom_bond_atom_site_label_2
_geom_bond_distance
C1 C14 1.4234(15)
C1 C10 1.4264(16)
C1 C2 1.4345(15)
C2 C7 1.4225(16)
C2 C3 1.4274(16)
C3 C4 1.4202(16)
C3 C16 1.4340(16)
C4 C5 1.3970(16)
C4 C17 1.4893(16)
C5 C6 1.3946(16)
C6 C7 1.4169(16)
C6 C24 1.4885(15)
C7 C8 1.4335(16)
C8 C9 1.3605(16)
C9 C10 1.4521(15)
C9 C31 1.4877(16)
C10 C11 1.4032(16)
C11 C12 1.3950(16)
C12 C13 1.3905(16)
C12 C45 1.5374(16)
C13 C14 1.4074(15)
C14 C15 1.4483(16)
C15 C16 1.3668(16)
C15 C38 1.4886(16)
C17 C22 1.4000(16)
C17 C18 1.4042(17)
C18 C19 1.3817(18)
C19 C20 1.3971(18)
C20 O1 1.3720(15)
C20 C21 1.3887(18)
C21 C22 1.3938(17)
O1 C23 1.4260(16)
C24 C25 1.3959(17)
C24 C29 1.3978(18)
C25 C26 1.3914(17)
C26 C27 1.3917(18)
C27 O2 1.3659(15)
C27 C28 1.3895(18)
C28 C29 1.3853(18)
O2 C30 1.4308(17)
C31 C32 1.3886(17)
C31 C36 1.4006(17)
C32 C33 1.3954(18)
C33 C34 1.385(2)
C34 O3 1.3681(15)
C34 C35 1.385(2)
C35 C36 1.3761(18)
O3 C37 1.420(2)
C38 C43 1.3923(18)
C38 C39 1.3958(18)
C39 C40 1.3848(17)
C40 C41 1.3962(19)
C41 O4 1.3671(15)
C41 C42 1.387(2)
C42 C43 1.3908(18)
O4 C44 1.4298(18)
C45 C47 1.5277(18)
C45 C46 1.536(2)
C45 C48 1.5404(19)

loop_
_geom_torsion_atom_site_label_1
_geom_torsion_atom_site_label_2
_geom_torsion_atom_site_label_3
_geom_torsion_atom_site_label_4
_geom_torsion
C14 C1 C2 C7 -179.01(11)
C10 C1 C2 C7 2.95(17)
C14 C1 C2 C3 1.07(17)
C10 C1 C2 C3 -176.97(11)
C7 C2 C3 C4 -2.05(17)
C1 C2 C3 C4 177.88(11)
C7 C2 C3 C16 175.73(11)
C1 C2 C3 C16 -4.34(17)
C2 C3 C4 C5 4.49(17)
C16 C3 C4 C5 -173.16(11)
C2 C3 C4 C17 -177.21(11)
C16 C3 C4 C17 5.14(19)
C3 C4 C5 C6 -2.22(18)
C17 C4 C5 C6 179.41(11)
C4 C5 C6 C7 -2.64(18)
C4 C5 C6 C24 178.57(11)
C5 C6 C7 C2 5.07(17)
C24 C6 C7 C2 -176.16(11)
C5 C6 C7 C8 -175.43(11)
C24 C6 C7 C8 3.33(18)
C3 C2 C7 C6 -2.79(17)
C1 C2 C7 C6 177.29(11)
C3 C2 C7 C8 177.69(11)
C1 C2 C7 C8 -2.23(17)
C6 C7 C8 C9 -177.82(12)
C2 C7 C8 C9 1.68(18)
C7 C8 C9 C10 -1.71(18)
C7 C8 C9 C31 177.13(11)
C14 C1 C10 C11 -3.76(17)
C2 C1 C10 C11 174.32(11)
C14 C1 C10 C9 178.98(10)
C2 C1 C10 C9 -2.94(17)
C8 C9 C10 C11 -174.88(11)
C31 C9 C10 C11 6.30(17)
C8 C9 C10 C1 2.30(17)
C31 C9 C10 C1 -176.51(11)
C1 C10 C11 C12 2.96(18)
C9 C10 C11 C12 -179.87(11)
C10 C11 C12 C13 -0.47(18)
C10 C11 C12 C45 -177.61(11)
C11 C12 C13 C14 -1.18(18)
C45 C12 C13 C14 175.89(11)
C12 C13 C14 C1 0.28(18)
C12 C13 C14 C15 -178.42(11)
C10 C1 C14 C13 2.21(17)
C2 C1 C14 C13 -175.87(11)
C10 C1 C14 C15 -179.05(10)
C2 C1 C14 C15 2.88(17)
C13 C14 C15 C16 175.25(12)
C1 C14 C15 C16 -3.46(17)
C13 C14 C15 C38 -2.10(18)
C1 C14 C15 C38 179.19(11)
C14 C15 C16 C3 0.07(19)
C38 C15 C16 C3 177.47(11)
C4 C3 C16 C15 -178.46(12)
C2 C3 C16 C15 3.86(18)
C5 C4 C17 C22 43.50(17)
C3 C4 C17 C22 -134.80(13)
C5 C4 C17 C18 -133.62(13)
C3 C4 C17 C18 48.08(18)
C22 C17 C18 C19 0.58(19)
C4 C17 C18 C19 177.79(12)
C17 C18 C19 C20 -0.2(2)
C18 C19 C20 O1 -179.39(13)
C18 C19 C20 C21 -0.1(2)
O1 C20 C21 C22 179.18(12)
C19 C20 C21 C22 0.0(2)
C20 C21 C22 C17 0.47(19)
C18 C17 C22 C21 -0.74(18)
C4 C17 C22 C21 -178.02(11)
C21 C20 O1 C23 -3.4(2)
C19 C20 O1 C23 175.85(13)
C5 C6 C24 C25 -125.01(13)
C7 C6 C24 C25 56.24(17)
C5 C6 C24 C29 54.86(16)
C7 C6 C24 C29 -123.89(13)
C29 C24 C25 C26 1.43(18)
C6 C24 C25 C26 -178.69(11)
C24 C25 C26 C27 0.33(19)
C25 C26 C27 O2 178.36(12)
C25 C26 C27 C28 -1.71(19)
O2 C27 C28 C29 -178.77(12)
C26 C27 C28 C29 1.3(2)
C27 C28 C29 C24 0.5(2)
C25 C24 C29 C28 -1.86(19)
C6 C24 C29 C28 178.27(12)
C28 C27 O2 C30 170.56(12)
C26 C27 O2 C30 -9.51(19)
C8 C9 C31 C32 50.07(16)
C10 C9 C31 C32 -131.11(12)
C8 C9 C31 C36 -125.87(13)
C10 C9 C31 C36 52.95(16)
C36 C31 C32 C33 0.12(17)
C9 C31 C32 C33 -175.95(11)
C31 C32 C33 C34 0.53(18)
C32 C33 C34 O3 178.20(12)
C32 C33 C34 C35 -1.02(19)
O3 C34 C35 C36 -178.41(12)
C33 C34 C35 C36 0.9(2)
C34 C35 C36 C31 -0.23(19)
C32 C31 C36 C35 -0.27(18)
C9 C31 C36 C35 175.82(11)
C33 C34 O3 C37 -8.6(2)
C35 C34 O3 C37 170.68(14)
C16 C15 C38 C43 -55.77(17)
C14 C15 C38 C43 121.60(13)
C16 C15 C38 C39 124.64(13)
C14 C15 C38 C39 -57.99(17)
C43 C38 C39 C40 0.97(18)
C15 C38 C39 C40 -179.43(11)
C38 C39 C40 C41 0.48(19)
C39 C40 C41 O4 179.94(11)
C39 C40 C41 C42 -1.08(19)
O4 C41 C42 C43 179.08(12)
C40 C41 C42 C43 0.2(2)
C41 C42 C43 C38 1.3(2)
C39 C38 C43 C42 -1.9(2)
C15 C38 C43 C42 178.51(12)
C42 C41 O4 C44 2.20(19)
C40 C41 O4 C44 -178.89(11)
C13 C12 C45 C47 16.09(18)
C11 C12 C45 C47 -166.90(12)
C13 C12 C45 C46 -103.76(13)
C11 C12 C45 C46 73.25(14)
C13 C12 C45 C48 136.48(13)
C11 C12 C45 C48 -46.51(16)
